data_7226923
loop_
_publ_author_name
'B\;akowicz, J.'
'Turowska-Tyrk, I.'

_publ_section_title
;
 Structural transformations in crystals induced by radiation and pressure.
 Part 4. The complex influence of high pressure on the path and kinetics
 of the [2 + 2] photodimerization
;
_journal_issue 46
_journal_name_full CrystEngComm
_journal_page_first 8898
_journal_paper_doi 10.1039/C6CE01650B
_journal_volume 18
_journal_year 2016
_chemical_formula_sum 'C19 H18 O'
_chemical_formula_weight 262.33
_space_group_crystal_system orthorhombic
_space_group_IT_number 61
_space_group_name_Hall '-P 2ac 2ab'
_space_group_name_H-M_alt 'P b c a'
_symmetry_space_group_name_Hall '-P 2ac 2ab'
_symmetry_space_group_name_H-M 'P b c a'
_atom_sites_solution_hydrogens mixed
_atom_sites_solution_primary isomor
_atom_sites_solution_secondary geom
_audit_creation_method SHELXL-2014/7
_audit_update_record
;
2016-07-26 deposited with the CCDC.
2016-10-25 downloaded from the CCDC.
;
_cell_angle_alpha 90
_cell_angle_beta 90
_cell_angle_gamma 90
_cell_formula_units_Z 8
_cell_length_a 30.841(2)
_cell_length_b 10.374(3)
_cell_length_c 8.5367(13)
_cell_measurement_pressure 700000
_cell_measurement_reflns_used 1105
_cell_measurement_temperature 299(2)
_cell_measurement_theta_max 19.90
_cell_measurement_theta_min 5.51
_cell_volume 2731.3(9)
_computing_cell_refinement 'CrysAlisPro (Agilent Technologies, 2014)'
_computing_data_collection 'CrysAlisPro (Agilent Technologies, 2014)'
_computing_data_reduction 'CrysAlisPro (Agilent Technologies, 2014)'
_computing_molecular_graphics 'ORTEP-3 for Windows (Farrugia, 2012)'
_computing_publication_material 'SHELXL-2014/7 (Sheldrick, 2015)'
_computing_structure_refinement 'SHELXL-2014/7 (Sheldrick, 2015)'
_computing_structure_solution 'SHELXS-2013/1 (Sheldrick, 2008)'
_diffrn_ambient_pressure 700000
_diffrn_ambient_temperature 299(2)
_diffrn_detector_area_resol_mean 15.9718
_diffrn_measured_fraction_theta_full 0.389
_diffrn_measured_fraction_theta_max 0.376
_diffrn_measurement_device_type 'KM4 with Eos CCD'
_diffrn_measurement_method '\f- and \w scans'
_diffrn_radiation_monochromator graphite
_diffrn_radiation_source 'fine-focus sealed tube'
_diffrn_radiation_type MoK\a
_diffrn_radiation_wavelength 0.71073
_diffrn_reflns_av_R_equivalents 0.1501
_diffrn_reflns_av_unetI/netI 0.0890
_diffrn_reflns_Laue_measured_fraction_full 0.389
_diffrn_reflns_Laue_measured_fraction_max 0.376
_diffrn_reflns_limit_h_max 37
_diffrn_reflns_limit_h_min -36
_diffrn_reflns_limit_k_max 6
_diffrn_reflns_limit_k_min -7
_diffrn_reflns_limit_l_max 9
_diffrn_reflns_limit_l_min -9
_diffrn_reflns_number 8666
_diffrn_reflns_point_group_measured_fraction_full 0.389
_diffrn_reflns_point_group_measured_fraction_max 0.376
_diffrn_reflns_theta_full 25.242
_diffrn_reflns_theta_max 25.541
_diffrn_reflns_theta_min 5.534
_exptl_absorpt_coefficient_mu 0.077
_exptl_absorpt_correction_T_max 1.00000
_exptl_absorpt_correction_T_min 0.01827
_exptl_absorpt_correction_type multi-scan
_exptl_absorpt_process_details
;
SCALE3 ABSPACK (Agilent Technologies, 2014).
;
_exptl_crystal_colour colourless
_exptl_crystal_density_diffrn 1.276
_exptl_crystal_description block
_exptl_crystal_F_000 1120
_exptl_crystal_size_max 0.20
_exptl_crystal_size_mid 0.20
_exptl_crystal_size_min 0.12
_refine_diff_density_max 0.183
_refine_diff_density_min -0.165
_refine_diff_density_rms 0.040
_refine_ls_extinction_method none
_refine_ls_goodness_of_fit_ref 1.061
_refine_ls_hydrogen_treatment constr
_refine_ls_matrix_type full
_refine_ls_number_parameters 110
_refine_ls_number_reflns 964
_refine_ls_number_restraints 75
_refine_ls_restrained_S_all 1.047
_refine_ls_R_factor_all 0.2251
_refine_ls_R_factor_gt 0.1224
_refine_ls_shift/su_max 0.000
_refine_ls_shift/su_mean 0.000
_refine_ls_structure_factor_coef Fsqd
_refine_ls_weighting_details 'w=1/[\s^2^(Fo^2^)+(0.1348P)^2^+7.0563P] where P=(Fo^2^+2Fc^2^)/3'
_refine_ls_weighting_scheme calc
_refine_ls_wR_factor_gt 0.3010
_refine_ls_wR_factor_ref 0.3602
_reflns_Friedel_coverage 0.000
_reflns_number_gt 451
_reflns_number_total 964
_reflns_threshold_expression 'I > 2\s(I)'
_cod_data_source_file c6ce01650b2.cif
_cod_data_source_block 49.3%P_0.7GPa
_cod_depositor_comments 'Adding full bibliography for 7226912--7226923.cif.'
_cod_database_code 7226923
_shelx_shelxl_version_number 2014/7
_shelx_space_group_comment
;
The symmetry employed for this shelxl refinement is uniquely defined
by the following loop, which should always be used as a source of
symmetry information in preference to the above space-group names.
They are only intended as comments.
;

loop_
_space_group_symop_operation_xyz
'x, y, z'
'-x+1/2, -y, z+1/2'
'-x, y+1/2, -z+1/2'
'x+1/2, -y+1/2, -z'
'-x, -y, -z'
'x-1/2, y, -z-1/2'
'x, -y-1/2, z-1/2'
'-x-1/2, y-1/2, z'

loop_
_atom_site_label
_atom_site_type_symbol
_atom_site_fract_x
_atom_site_fract_y
_atom_site_fract_z
_atom_site_U_iso_or_equiv
_atom_site_adp_type
_atom_site_occupancy
_atom_site_site_symmetry_order
_atom_site_calc_flag
_atom_site_refinement_flags_posn
_atom_site_refinement_flags_adp
_atom_site_refinement_flags_occupancy
_atom_site_disorder_assembly
_atom_site_disorder_group
O1M O 0.4544(2) 0.7500(12) 0.0074(9) 0.091(5) Uani 1 1 d D . . . .
C2M C 0.4161(3) 0.6214(13) 0.1981(12) 0.076(3) Uiso 1 1 d D . . . .
H2M H 0.4142 0.6766 0.2910 0.091 Uiso 1 1 calc R U . A 1
C6M C 0.3727(3) 0.6262(17) 0.1173(13) 0.096(4) Uiso 1 1 d . . . . .
H6M1 H 0.3690 0.7108 0.0710 0.115 Uiso 1 1 calc R U . . .
H6M2 H 0.3725 0.5635 0.0330 0.115 Uiso 1 1 calc R U . . .
C7M C 0.3356(2) 0.5999(13) 0.2228(9) 0.110(5) Uiso 1 1 d G . . . .
C8M C 0.3162(3) 0.4789(12) 0.2224(11) 0.115(5) Uiso 1 1 d G . . . .
H8M H 0.3272 0.4151 0.1539 0.138 Uiso 1 1 d G U . . .
C9M C 0.2819(3) 0.4490(12) 0.3178(13) 0.129(7) Uani 1 1 d G U . . .
H9M H 0.2698 0.3655 0.3157 0.155 Uiso 1 1 d G U . . .
C10M C 0.2650(2) 0.5419(14) 0.4169(11) 0.126(8) Uani 1 1 d G U . . .
H10M H 0.2412 0.5218 0.4823 0.152 Uiso 1 1 d G U . . .
C11M C 0.2830(3) 0.6660(13) 0.4207(10) 0.123(8) Uani 1 1 d G U . . .
H11M H 0.2714 0.7298 0.4877 0.147 Uiso 1 1 d G U . . .
C12M C 0.3186(3) 0.6932(11) 0.3240(11) 0.111(5) Uiso 1 1 d G . . . .
H12M H 0.3312 0.7758 0.3271 0.133 Uiso 1 1 d G U . . .
C1M C 0.4555(6) 0.665(3) 0.104(4) 0.083(11) Uiso 0.507(13) 1 d D U P B 1
C3M C 0.4326(6) 0.488(2) 0.253(4) 0.087(7) Uiso 0.507(13) 1 d D U P B 1
H3M1 H 0.4254 0.4224 0.1759 0.104 Uiso 0.507(13) 1 calc R U P B 1
H3M2 H 0.4195 0.4646 0.3520 0.104 Uiso 0.507(13) 1 calc R U P B 1
C4M C 0.4828(7) 0.500(3) 0.270(3) 0.077(9) Uiso 0.507(13) 1 d D U P B 1
H4M1 H 0.4905 0.5193 0.3778 0.093 Uiso 0.507(13) 1 calc R U P B 1
H4M2 H 0.4970 0.4211 0.2388 0.093 Uiso 0.507(13) 1 calc R U P B 1
C5M C 0.4959(4) 0.608(2) 0.165(2) 0.055(6) Uiso 0.507(13) 1 d D U P B 1
C13M C 0.5354(4) 0.654(2) 0.129(2) 0.071(6) Uiso 0.507(13) 1 d D U P B 1
H13M H 0.5345 0.7160 0.0499 0.085 Uiso 0.507(13) 1 calc R U P B 1
C14M C 0.5788(3) 0.6287(18) 0.183(2) 0.061(6) Uiso 0.507(13) 1 d DG U P B 1
C15M C 0.5874(4) 0.5368(17) 0.301(2) 0.087(7) Uiso 0.507(13) 1 d DG U P B 1
H15M H 0.5642 0.4918 0.3474 0.104 Uiso 0.507(13) 1 d G U P B 1
C16M C 0.6302(5) 0.5112(19) 0.350(2) 0.099(8) Uiso 0.507(13) 1 d G U P B 1
H16M H 0.6356 0.4490 0.4283 0.119 Uiso 0.507(13) 1 d G U P B 1
C17M C 0.6644(3) 0.578(2) 0.282(2) 0.110(8) Uiso 0.507(13) 1 d G U P B 1
H17M H 0.6931 0.5620 0.3158 0.132 Uiso 0.507(13) 1 d G U P B 1
C18M C 0.6562(4) 0.667(2) 0.164(2) 0.083(7) Uiso 0.507(13) 1 d G U P B 1
H18M H 0.6794 0.7123 0.1181 0.100 Uiso 0.507(13) 1 d G U P B 1
C19M C 0.6140(5) 0.6906(19) 0.1145(19) 0.104(8) Uiso 0.507(13) 1 d DG U P B 1
H19M H 0.6090 0.7499 0.0323 0.125 Uiso 0.507(13) 1 d G U P B 1
C1D C 0.4516(7) 0.653(2) 0.090(4) 0.080(10) Uiso 0.493(13) 1 d D U P B 2
C3D C 0.4260(6) 0.498(2) 0.289(3) 0.075(7) Uiso 0.493(13) 1 d D U P B 2
H3D1 H 0.4118 0.4238 0.2424 0.090 Uiso 0.493(13) 1 calc R U P B 2
H3D2 H 0.4178 0.5052 0.3979 0.090 Uiso 0.493(13) 1 calc R U P B 2
C4D C 0.4761(7) 0.492(3) 0.268(3) 0.087(11) Uiso 0.493(13) 1 d D U P B 2
H4D1 H 0.4907 0.5475 0.3425 0.105 Uiso 0.493(13) 1 calc R U P B 2
H4D2 H 0.4868 0.4042 0.2810 0.105 Uiso 0.493(13) 1 calc R U P B 2
C5D C 0.4823(4) 0.5385(16) 0.1017(16) 0.057(6) Uiso 0.493(13) 1 d D U P B 2
C13D C 0.5261(4) 0.5705(17) 0.0239(17) 0.055(6) Uiso 0.493(13) 1 d D U P B 2
H13D H 0.5221 0.6528 -0.0305 0.066 Uiso 0.493(13) 1 calc R U P B 2
C14D C 0.5672(3) 0.5827(17) 0.1149(17) 0.062(6) Uiso 0.493(13) 1 d DG U P B 2
C15D C 0.5802(4) 0.4957(15) 0.2330(19) 0.068(6) Uiso 0.493(13) 1 d DG U P B 2
H15D H 0.5611 0.4295 0.2647 0.082 Uiso 0.493(13) 1 d G U P B 2
C16D C 0.6212(4) 0.5065(19) 0.3038(19) 0.097(8) Uiso 0.493(13) 1 d G U P B 2
H16D H 0.6297 0.4474 0.3822 0.116 Uiso 0.493(13) 1 d G U P B 2
C17D C 0.6493(4) 0.604(2) 0.2577(19) 0.101(8) Uiso 0.493(13) 1 d G U P B 2
H17D H 0.6767 0.6129 0.3063 0.121 Uiso 0.493(13) 1 d G U P B 2
C18D C 0.6371(5) 0.6894(19) 0.140(2) 0.087(7) Uiso 0.493(13) 1 d G U P B 2
H18D H 0.6561 0.7557 0.1088 0.104 Uiso 0.493(13) 1 d G U P B 2
C19D C 0.5968(5) 0.6770(17) 0.0688(17) 0.100(8) Uiso 0.493(13) 1 d DG U P B 2
H19D H 0.5892 0.7339 -0.0131 0.119 Uiso 0.493(13) 1 d G U P B 2

loop_
_atom_site_aniso_label
_atom_site_aniso_U_11
_atom_site_aniso_U_22
_atom_site_aniso_U_33
_atom_site_aniso_U_23
_atom_site_aniso_U_13
_atom_site_aniso_U_12
O1M 0.101(5) 0.075(18) 0.095(7) 0.023(5) -0.010(4) 0.006(6)
C9M 0.113(8) 0.10(3) 0.169(12) 0.000(10) 0.000(8) 0.006(10)
C10M 0.095(8) 0.11(3) 0.175(13) -0.012(11) 0.007(8) 0.026(11)
C11M 0.124(8) 0.10(3) 0.147(11) -0.008(11) -0.015(8) 0.020(11)

loop_
_atom_type_symbol
_atom_type_description
_atom_type_scat_dispersion_real
_atom_type_scat_dispersion_imag
_atom_type_scat_source
C C 0.0033 0.0016 'International Tables Vol C Tables 4.2.6.8 and 6.1.1.4'
H H 0.0000 0.0000 'International Tables Vol C Tables 4.2.6.8 and 6.1.1.4'
O O 0.0106 0.0060 'International Tables Vol C Tables 4.2.6.8 and 6.1.1.4'

loop_
_geom_angle_atom_site_label_1
_geom_angle_atom_site_label_2
_geom_angle_atom_site_label_3
_geom_angle
_geom_angle_site_symmetry_1
_geom_angle_site_symmetry_3
C1D C2M C6M 111.6(15) . .
C6M C2M C1M 117.1(13) . .
C1D C2M C3D 110.9(12) . .
C6M C2M C3D 116.0(14) . .
C6M C2M C3M 117.3(13) . .
C1M C2M C3M 99.4(12) . .
C6M C2M H2M 107.4 . .
C1M C2M H2M 107.4 . .
C3M C2M H2M 107.4 . .
C7M C6M C2M 113.7(9) . .
C7M C6M H6M1 108.8 . .
C2M C6M H6M1 108.8 . .
C7M C6M H6M2 108.8 . .
C2M C6M H6M2 108.8 . .
H6M1 C6M H6M2 107.7 . .
C8M C7M C12M 117.7 . .
C8M C7M C6M 119.8(10) . .
C12M C7M C6M 122.5(10) . .
C9M C8M C7M 122.3 . .
C9M C8M H8M 119.0 . .
C7M C8M H8M 118.7 . .
C8M C9M C10M 119.8 . .
C8M C9M H9M 120.1 . .
C10M C9M H9M 120.2 . .
C9M C10M C11M 120.2 . .
C9M C10M H10M 120.0 . .
C11M C10M H10M 119.8 . .
C12M C11M C10M 118.8 . .
C12M C11M H11M 120.8 . .
C10M C11M H11M 120.4 . .
C7M C12M C11M 121.2 . .
C7M C12M H12M 119.4 . .
C11M C12M H12M 119.4 . .
O1M C1M C5M 123.9(15) . .
O1M C1M C2M 123.7(14) . .
C5M C1M C2M 111.5(12) . .
C2M C3M C4M 106.3(15) . .
C2M C3M H3M1 110.5 . .
C4M C3M H3M1 110.5 . .
C2M C3M H3M2 110.5 . .
C4M C3M H3M2 110.5 . .
H3M1 C3M H3M2 108.7 . .
C5M C4M C3M 105.9(13) . .
C5M C4M H4M1 110.5 . .
C3M C4M H4M1 110.5 . .
C5M C4M H4M2 110.5 . .
C3M C4M H4M2 110.5 . .
H4M1 C4M H4M2 108.7 . .
C13M C5M C1M 122.8(15) . .
C13M C5M C4M 130.7(15) . .
C1M C5M C4M 106.5(12) . .
C5M C13M C14M 134.6(17) . .
C5M C13M H13M 112.7 . .
C14M C13M H13M 112.7 . .
C19M C14M C15M 117.6 . .
C19M C14M C13M 120.5(12) . .
C15M C14M C13M 121.8(12) . .
C16M C15M C14M 121.0 . .
C16M C15M H15M 119.5 . .
C14M C15M H15M 119.4 . .
C17M C16M C15M 119.6 . .
C17M C16M H16M 120.0 . .
C15M C16M H16M 120.3 . .
C16M C17M C18M 119.8 . .
C16M C17M H17M 119.9 . .
C18M C17M H17M 120.3 . .
C17M C18M C19M 120.3 . .
C17M C18M H18M 119.9 . .
C19M C18M H18M 119.8 . .
C14M C19M C18M 121.5 . .
C14M C19M H19M 119.0 . .
C18M C19M H19M 119.5 . .
O1M C1D C2M 126.6(14) . .
O1M C1D C5D 129.0(15) . .
C2M C1D C5D 104.3(11) . .
C2M C3D C4D 100.3(14) . .
C2M C3D H3D1 111.7 . .
C4D C3D H3D1 111.7 . .
C2M C3D H3D2 111.7 . .
C4D C3D H3D2 111.7 . .
H3D1 C3D H3D2 109.5 . .
C5D C4D C3D 102.4(14) . .
C5D C4D H4D1 111.3 . .
C3D C4D H4D1 111.3 . .
C5D C4D H4D2 111.3 . .
C3D C4D H4D2 111.3 . .
H4D1 C4D H4D2 109.2 . .
C4D C5D C1D 103.4(15) . .
C4D C5D C13D 125.6(14) . .
C1D C5D C13D 110.4(14) . .
C4D C5D C13D 112.8(18) . 5_665
C1D C5D C13D 114.5(18) . 5_665
C13D C5D C13D 90.3(10) . 5_665
C14D C13D C5D 122.6(12) . .
C14D C13D C5D 123.6(13) . 5_665
C5D C13D C5D 89.7(10) . 5_665
C14D C13D H13D 106.3 . .
C5D C13D H13D 106.3 . .
C5D C13D H13D 106.3 5_665 .
C19D C14D C15D 117.7 . .
C19D C14D C13D 117.9(11) . .
C15D C14D C13D 124.0(11) . .
C16D C15D C14D 120.8 . .
C16D C15D H15D 119.7 . .
C14D C15D H15D 119.6 . .
C17D C16D C15D 119.8 . .
C17D C16D H16D 120.1 . .
C15D C16D H16D 120.1 . .
C18D C17D C16D 119.9 . .
C18D C17D H17D 120.0 . .
C16D C17D H17D 120.1 . .
C17D C18D C19D 120.1 . .
C17D C18D H18D 120.0 . .
C19D C18D H18D 119.9 . .
C18D C19D C14D 121.7 . .
C18D C19D H19D 119.3 . .
C14D C19D H19D 119.0 . .

loop_
_geom_bond_atom_site_label_1
_geom_bond_atom_site_label_2
_geom_bond_distance
_geom_bond_site_symmetry_2
O1M C1M 1.207(15) .
O1M C1D 1.231(15) .
C2M C1D 1.468(15) .
C2M C6M 1.506(12) .
C2M C1M 1.525(15) .
C2M C3D 1.525(18) .
C2M C3M 1.546(17) .
C2M H2M 0.9800 .
C6M C7M 1.482(12) .
C6M H6M1 0.9700 .
C6M H6M2 0.9700 .
C7M C8M 1.3903 .
C7M C12M 1.3997 .
C8M C9M 1.3721 .
C8M H8M 0.9450 .
C9M C10M 1.3836 .
C9M H9M 0.9429 .
C10M C11M 1.4035 .
C10M H10M 0.9451 .
C11M C12M 1.4008 .
C11M H11M 0.9449 .
C12M H12M 0.9425 .
C1M C5M 1.475(16) .
C3M C4M 1.561(17) .
C3M H3M1 0.9700 .
C3M H3M2 0.9700 .
C4M C5M 1.488(17) .
C4M H4M1 0.9700 .
C4M H4M2 0.9700 .
C5M C13M 1.344(15) .
C13M C14M 1.441(14) .
C13M H13M 0.9300 .
C14M C19M 1.3907 .
C14M C15M 1.4123 .
C15M C16M 1.4085 .
C15M H15M 0.9422 .
C16M C17M 1.3877 .
C16M H16M 0.9455 .
C17M C18M 1.3904 .
C17M H17M 0.9465 .
C18M C19M 1.3915 .
C18M H18M 0.9406 .
C19M H19M 0.9452 .
C1D C5D 1.524(16) .
C3D C4D 1.556(17) .
C3D H3D1 0.9700 .
C3D H3D2 0.9700 .
C4D C5D 1.515(17) .
C4D H4D1 0.9700 .
C4D H4D2 0.9700 .
C5D C13D 1.543(13) .
C5D C13D 1.579(13) 5_665
C13D C14D 1.491(13) .
C13D C5D 1.579(13) 5_665
C13D H13D 0.9800 .
C14D C19D 1.3946 .
C14D C15D 1.4103 .
C15D C16D 1.4075 .
C15D H15D 0.9448 .
C16D C17D 1.3914 .
C16D H16D 0.9442 .
C17D C18D 1.3885 .
C17D H17D 0.9459 .
C18D C19D 1.3905 .
C18D H18D 0.9430 .
C19D H19D 0.9441 .
